data_4110659
loop_
_publ_author_name
'Carsten Strohmann'
'Klaus Lehmen'
'Stefan Dilsky'

_publ_contact_author_address
;
Institut fuer Anorganische Chemie
Universitaet Wuerzburg
Am Hubland
97074 Wuerzburg
Germany
;
_publ_contact_author_email mail@carsten-strohmann.de
_publ_contact_author_fax '0049 931 888 4605'
_publ_contact_author_name 'Carsten Strohmann'
_publ_contact_author_phone '0049 931 888 4613'
_publ_section_title
;
 A Monolithiated and Its Related 1,3-Dilithiated Allylsilane: Syntheses,
 Crystal Structures, and Reactivity
;
_journal_name_full 'Journal of the American Chemical Society'
_journal_page_first 8102
_journal_page_last 8103
_journal_paper_doi 10.1021/ja061286w
_journal_volume 128
_journal_year 2006
_chemical_formula_sum 'C66 H126 Li12 N6 Si6'
_chemical_formula_weight 1255.55
_chemical_name_systematic
;
 ?
;
_space_group_IT_number 148
_symmetry_cell_setting hexagonal
_symmetry_space_group_name_Hall '-R 3'
_symmetry_space_group_name_H-M 'R -3 :H'
_atom_sites_solution_hydrogens geom
_atom_sites_solution_primary direct
_atom_sites_solution_secondary difmap
_audit_creation_date 2006-01-30T16:57:50-00:00
_audit_creation_method 'WinGX routine CIF_UPDATE'
_cell_angle_alpha 90
_cell_angle_beta 90
_cell_angle_gamma 120
_cell_formula_units_Z 3
_cell_length_a 27.706(4)
_cell_length_b 27.706(4)
_cell_length_c 9.123(2)
_cell_measurement_temperature 173(2)
_cell_volume 6064.8(18)
_computing_cell_refinement 'Cell in IPDS (Stoe & Cie, 1999)'
_computing_data_collection 'Expose in IPDS (Stoe & Cie, 1999)'
_computing_data_reduction 'Integrate in IPDS (Stoe & Cie, 1999)'
_computing_molecular_graphics 'Schakal99 (Keller, 1999)'
_computing_publication_material 'SHELXL-97 (Sheldrick, 1997)'
_computing_structure_refinement 'SHELXL-97 (Sheldrick, 1997)'
_computing_structure_solution 'SHELXS-97 (Sheldrick, 1997)'
_diffrn_ambient_temperature 173(2)
_diffrn_measured_fraction_theta_full 0.995
_diffrn_measured_fraction_theta_max 0.995
_diffrn_measurement_device_type 'Stoe IPDS'
_diffrn_measurement_method 'phi scans'
_diffrn_radiation_monochromator graphite
_diffrn_radiation_type MoK\a
_diffrn_radiation_wavelength 0.71073
_diffrn_reflns_av_R_equivalents 0.0863
_diffrn_reflns_av_unetI/netI 0.0821
_diffrn_reflns_limit_h_max 34
_diffrn_reflns_limit_h_min -33
_diffrn_reflns_limit_k_max 29
_diffrn_reflns_limit_k_min -34
_diffrn_reflns_limit_l_max 7
_diffrn_reflns_limit_l_min -11
_diffrn_reflns_number 9454
_diffrn_reflns_theta_full 26
_diffrn_reflns_theta_max 26
_diffrn_reflns_theta_min 2.39
_diffrn_standards_decay_% none
_diffrn_standards_interval_count 0
_diffrn_standards_interval_time 0
_diffrn_standards_number 0
_exptl_absorpt_coefficient_mu 0.141
_exptl_absorpt_correction_type none
_exptl_crystal_density_diffrn 1.031
_exptl_crystal_F_000 2052
_exptl_crystal_size_max 0.4
_exptl_crystal_size_mid 0.1
_exptl_crystal_size_min 0.1
_refine_diff_density_max 0.747
_refine_diff_density_min -0.26
_refine_diff_density_rms 0.05
_refine_ls_extinction_method none
_refine_ls_goodness_of_fit_ref 1.032
_refine_ls_hydrogen_treatment mixed
_refine_ls_matrix_type full
_refine_ls_number_parameters 220
_refine_ls_number_reflns 2642
_refine_ls_number_restraints 0
_refine_ls_restrained_S_all 1.032
_refine_ls_R_factor_all 0.0995
_refine_ls_R_factor_gt 0.0566
_refine_ls_shift/su_max 0
_refine_ls_shift/su_mean 0
_refine_ls_structure_factor_coef Fsqd
_refine_ls_weighting_details 'calc w=1/[\s^2^(Fo^2^)+(0.0610P)^2^+0.0000P] where P=(Fo^2^+2Fc^2^)/3'
_refine_ls_weighting_scheme calc
_refine_ls_wR_factor_gt 0.1305
_refine_ls_wR_factor_ref 0.1422
_reflns_number_gt 1512
_reflns_number_total 2642
_reflns_threshold_expression >2sigma(I)
_cod_data_source_file ja061286wsi20060222_065039.cif
_cod_data_source_block klaus25
_cod_original_sg_symbol_H-M 'R -3'
_cod_database_code 4110659

loop_
_symmetry_equiv_pos_as_xyz
'x, y, z'
'-y, x-y, z'
'-x+y, -x, z'
'x+2/3, y+1/3, z+1/3'
'-y+2/3, x-y+1/3, z+1/3'
'-x+y+2/3, -x+1/3, z+1/3'
'x+1/3, y+2/3, z+2/3'
'-y+1/3, x-y+2/3, z+2/3'
'-x+y+1/3, -x+2/3, z+2/3'
'-x, -y, -z'
'y, -x+y, -z'
'x-y, x, -z'
'-x+2/3, -y+1/3, -z+1/3'
'y+2/3, -x+y+1/3, -z+1/3'
'x-y+2/3, x+1/3, -z+1/3'
'-x+1/3, -y+2/3, -z+2/3'
'y+1/3, -x+y+2/3, -z+2/3'
'x-y+1/3, x+2/3, -z+2/3'

loop_
_atom_site_label
_atom_site_type_symbol
_atom_site_fract_x
_atom_site_fract_y
_atom_site_fract_z
_atom_site_U_iso_or_equiv
_atom_site_adp_type
_atom_site_occupancy
_atom_site_symmetry_multiplicity
_atom_site_calc_flag
Si Si 0.76780(3) 0.97041(3) 0.47747(11) 0.0480(3) Uani 1 1 d
Li2 Li 0.94435(18) 0.92303(18) 0.5888(7) 0.0516(13) Uani 1 1 d
Li1 Li 0.89132(18) 1.05601(17) 0.3795(6) 0.0478(12) Uani 1 1 d
N N 0.82684(8) 1.05421(8) 0.2574(3) 0.0476(7) Uani 1 1 d
C1 C 0.83018(10) 0.96466(10) 0.5009(4) 0.0413(7) Uani 1 1 d
H1 H 0.8362(11) 0.9461(12) 0.425(4) 0.049(8) Uiso 1 1 d
C2 C 0.86660(10) 0.98324(10) 0.6242(4) 0.0446(7) Uani 1 1 d
H2 H 0.8581(11) 1.0064(12) 0.692(3) 0.051(8) Uiso 1 1 d
C3 C 0.90908(10) 0.97151(10) 0.6564(4) 0.0442(7) Uani 1 1 d
H3 H 0.9258(12) 0.9878(12) 0.752(4) 0.050(8) Uiso 1 1 d
C4 C 0.73926(15) 0.98007(15) 0.6531(5) 0.0597(10) Uani 1 1 d
H4A H 0.7114(15) 0.9861(14) 0.626(4) 0.079(11) Uiso 1 1 d
H4B H 0.7255(14) 0.9478(15) 0.721(4) 0.073(10) Uiso 1 1 d
H4C H 0.7635(17) 1.0071(18) 0.708(5) 0.087(14) Uiso 1 1 d
C5 C 0.71139(14) 0.90771(14) 0.3817(6) 0.0638(11) Uani 1 1 d
H5A H 0.686(2) 0.9120(19) 0.346(6) 0.110(17) Uiso 1 1 d
H5B H 0.7233(16) 0.8975(16) 0.295(5) 0.085(14) Uiso 1 1 d
H5C H 0.698(2) 0.881(2) 0.450(6) 0.13(2) Uiso 1 1 d
C6 C 0.78235(12) 1.03535(12) 0.3693(5) 0.0546(9) Uani 1 1 d
H6A H 0.7951(13) 1.0669(14) 0.439(4) 0.066(10) Uiso 1 1 d
H6B H 0.7479(12) 1.0312(11) 0.324(4) 0.056(8) Uiso 1 1 d
C7 C 0.83744(13) 1.10693(13) 0.1910(5) 0.0590(9) Uani 1 1 d
H7A H 0.8052(15) 1.1009(13) 0.141(4) 0.067(10) Uiso 1 1 d
H7B H 0.8510(14) 1.1352(15) 0.298(4) 0.079(11) Uiso 1 1 d
C8 C 0.88343(13) 1.12741(13) 0.0770(5) 0.0636(10) Uani 1 1 d
H8A H 0.8904(15) 1.1638(16) 0.035(4) 0.085(11) Uiso 1 1 d
H8B H 0.9164(10) 1.1343(9) 0.138(3) 0.029(6) Uiso 1 1 d
C9 C 0.86990(18) 1.08386(15) -0.0425(5) 0.0744(11) Uani 1 1 d
H9A H 0.9002(15) 1.0958(14) -0.107(4) 0.071(11) Uiso 1 1 d
H9B H 0.8373(16) 1.0762(15) -0.092(5) 0.081(12) Uiso 1 1 d
C10 C 0.85738(16) 1.02938(14) 0.0303(5) 0.0700(10) Uani 1 1 d
H10A H 0.8941(15) 1.0347(14) 0.080(4) 0.079(11) Uiso 1 1 d
H10B H 0.8494(15) 1.0023(16) -0.055(5) 0.085(12) Uiso 1 1 d
C11 C 0.81121(13) 1.01193(13) 0.1414(4) 0.0600(9) Uani 1 1 d
H11A H 0.8028(11) 0.9773(12) 0.190(3) 0.051(8) Uiso 1 1 d
H11B H 0.7765(12) 1.0082(11) 0.095(3) 0.048(8) Uiso 1 1 d

loop_
_atom_site_aniso_label
_atom_site_aniso_U_11
_atom_site_aniso_U_22
_atom_site_aniso_U_33
_atom_site_aniso_U_23
_atom_site_aniso_U_13
_atom_site_aniso_U_12
Si 0.0315(4) 0.0370(4) 0.0756(7) 0.0015(4) -0.0001(4) 0.0172(3)
Li2 0.038(2) 0.041(2) 0.077(4) -0.002(2) -0.008(2) 0.0211(19)
Li1 0.038(2) 0.040(2) 0.069(4) 0.003(2) 0.001(2) 0.0227(19)
N 0.0370(11) 0.0351(11) 0.070(2) 0.0011(11) -0.0026(11) 0.0177(9)
C1 0.0326(12) 0.0329(12) 0.059(2) 0.0002(13) 0.0002(13) 0.0165(10)
C2 0.0355(13) 0.0308(12) 0.068(2) 0.0013(13) 0.0052(13) 0.0166(11)
C3 0.0340(13) 0.0359(13) 0.063(2) -0.0038(14) -0.0019(13) 0.0172(11)
C4 0.0477(17) 0.0548(19) 0.085(3) 0.011(2) 0.0133(18) 0.0317(16)
C5 0.0378(16) 0.0449(17) 0.100(4) -0.005(2) -0.0133(19) 0.0139(14)
C6 0.0368(14) 0.0463(15) 0.086(3) 0.0061(17) 0.0033(16) 0.0245(13)
C7 0.0439(16) 0.0499(17) 0.086(3) 0.0122(17) -0.0003(17) 0.0252(13)
C8 0.0522(18) 0.0460(17) 0.085(3) 0.0094(18) 0.0012(18) 0.0188(14)
C9 0.065(2) 0.062(2) 0.072(3) 0.010(2) 0.004(2) 0.0137(18)
C10 0.068(2) 0.0500(18) 0.071(3) -0.0062(18) 0.003(2) 0.0139(16)
C11 0.0490(17) 0.0426(16) 0.074(3) 0.0032(16) -0.0035(17) 0.0124(13)

loop_
_atom_type_symbol
_atom_type_description
_atom_type_scat_dispersion_real
_atom_type_scat_dispersion_imag
_atom_type_scat_source
C C 0.0033 0.0016 'International Tables Vol C Tables 4.2.6.8 and 6.1.1.4'
H H 0 0 'International Tables Vol C Tables 4.2.6.8 and 6.1.1.4'
Li Li -0.0003 0.0001 'International Tables Vol C Tables 4.2.6.8 and 6.1.1.4'
N N 0.0061 0.0033 'International Tables Vol C Tables 4.2.6.8 and 6.1.1.4'
Si Si 0.0817 0.0704 'International Tables Vol C Tables 4.2.6.8 and 6.1.1.4'

loop_
_geom_angle_atom_site_label_1
_geom_angle_atom_site_label_2
_geom_angle_atom_site_label_3
_geom_angle
_geom_angle_site_symmetry_1
_geom_angle_site_symmetry_3
C1 Si C4 113.57(17) . .
C1 Si C5 111.15(15) . .
C4 Si C5 108.5(2) . .
C1 Si C6 112.31(12) . .
C4 Si C6 102.34(16) . .
C5 Si C6 108.5(2) . .
C1 Si Li1 51.87(11) . .
C4 Si Li1 120.83(16) . .
C5 Si Li1 130.64(19) . .
C6 Si Li1 60.55(12) . .
C3 Li2 C3 125.1(3) . 2_765
C3 Li2 C3 111.9(2) . 12_656
C3 Li2 C3 107.0(2) 2_765 12_656
C3 Li2 Li2 130.6(2) . 12_656
C3 Li2 Li2 56.60(14) 2_765 12_656
C3 Li2 Li2 52.3(3) 12_656 12_656
C3 Li2 Li2 57.99(15) . 11_566
C3 Li2 Li2 127.7(2) 2_765 11_566
C3 Li2 Li2 55.9(3) 12_656 11_566
Li2 Li2 Li2 82.6(3) 12_656 11_566
C3 Li2 C2 103.8(2) . 12_656
C3 Li2 C2 129.3(2) 2_765 12_656
C3 Li2 C2 33.30(12) 12_656 12_656
Li2 Li2 C2 82.9(3) 12_656 12_656
Li2 Li2 C2 66.1(2) 11_566 12_656
C3 Li2 C1 107.57(19) . 12_656
C3 Li2 C1 124.1(2) 2_765 12_656
C3 Li2 C1 63.39(16) 12_656 12_656
Li2 Li2 C1 103.3(3) 12_656 12_656
Li2 Li2 C1 93.9(2) 11_566 12_656
C2 Li2 C1 32.61(11) 12_656 12_656
C3 Li2 Li1 51.57(15) . 12_656
C3 Li2 Li1 156.8(3) 2_765 12_656
C3 Li2 Li1 93.8(2) 12_656 12_656
Li2 Li2 Li1 145.8(4) 12_656 12_656
Li2 Li2 Li1 72.56(18) 11_566 12_656
C2 Li2 Li1 65.83(17) 12_656 12_656
C1 Li2 Li1 56.66(14) 12_656 12_656
C3 Li2 C2 152.1(3) . 2_765
C3 Li2 C2 30.51(10) 2_765 2_765
C3 Li2 C2 93.6(2) 12_656 2_765
Li2 Li2 C2 57.57(15) 12_656 2_765
Li2 Li2 C2 140.1(3) 11_566 2_765
C2 Li2 C2 103.79(18) 12_656 2_765
C1 Li2 C2 93.61(16) 12_656 2_765
Li1 Li2 C2 141.0(2) 12_656 2_765
C3 Li2 Li1 149.5(2) . 2_765
C3 Li2 Li1 84.58(18) 2_765 2_765
C3 Li2 Li1 44.47(15) 12_656 2_765
Li2 Li2 Li1 56.8(2) 12_656 2_765
Li2 Li2 Li1 100.1(3) 11_566 2_765
C2 Li2 Li1 45.73(13) 12_656 2_765
C1 Li2 Li1 48.70(13) 12_656 2_765
Li1 Li2 Li1 104.30(17) 12_656 2_765
C2 Li2 Li1 58.21(14) 2_765 2_765
C3 Li2 Li2 98.83(15) . 2_765
C3 Li2 Li2 39.17(16) 2_765 2_765
C3 Li2 Li2 95.97(14) 12_656 2_765
Li2 Li2 Li2 48.69(17) 12_656 2_765
Li2 Li2 Li2 90.000(4) 11_566 2_765
C2 Li2 Li2 129.18(14) 12_656 2_765
C1 Li2 Li2 151.0(2) 12_656 2_765
Li1 Li2 Li2 150.3(2) 12_656 2_765
C2 Li2 Li2 66.16(17) 2_765 2_765
Li1 Li2 Li2 102.32(18) 2_765 2_765
C3 Li2 Li2 42.21(16) . 3_675
C3 Li2 Li2 96.01(14) 2_765 3_675
C3 Li2 Li2 98.23(13) 12_656 3_675
Li2 Li2 Li2 90.000(2) 12_656 3_675
Li2 Li2 Li2 48.69(17) 11_566 3_675
C2 Li2 Li2 114.72(16) 12_656 3_675
C1 Li2 Li2 138.7(2) 12_656 3_675
Li1 Li2 Li2 90.9(2) 12_656 3_675
C2 Li2 Li2 125.69(17) 2_765 3_675
Li1 Li2 Li2 139.60(14) 2_765 3_675
Li2 Li2 Li2 60.0000(10) 2_765 3_675
N Li1 C3 138.9(3) . 11_566
N Li1 C2 130.4(2) . 11_566
C3 Li1 C2 36.99(12) 11_566 11_566
N Li1 C1 126.8(2) . 11_566
C3 Li1 C1 67.69(16) 11_566 11_566
C2 Li1 C1 35.81(13) 11_566 11_566
N Li1 C1 94.24(18) . .
C3 Li1 C1 107.42(19) 11_566 .
C2 Li1 C1 135.1(2) 11_566 .
C1 Li1 C1 124.2(2) 11_566 .
N Li1 Li2 130.7(2) . 11_566
C3 Li1 Li2 49.83(15) 11_566 11_566
C2 Li1 Li2 84.15(17) 11_566 11_566
C1 Li1 Li2 102.0(2) 11_566 11_566
C1 Li1 Li2 58.24(14) . 11_566
N Li1 C6 31.50(12) . .
C3 Li1 C6 167.7(3) 11_566 .
C2 Li1 C6 149.7(2) 11_566 .
C1 Li1 C6 123.3(2) 11_566 .
C1 Li1 C6 71.88(14) . .
Li2 Li1 C6 126.13(19) 11_566 .
N Li1 Li2 173.9(3) . 3_675
C3 Li1 Li2 47.09(17) 11_566 3_675
C2 Li1 Li2 54.07(15) 11_566 3_675
C1 Li1 Li2 53.47(14) 11_566 3_675
C1 Li1 Li2 81.82(17) . 3_675
Li2 Li1 Li2 50.7(2) 11_566 3_675
C6 Li1 Li2 142.5(2) . 3_675
N Li1 Si 62.64(13) . .
C3 Li1 Si 141.77(19) 11_566 .
C2 Li1 Si 164.3(3) 11_566 .
C1 Li1 Si 131.8(2) 11_566 .
C1 Li1 Si 35.17(8) . .
Li2 Li1 Si 91.94(15) 11_566 .
C6 Li1 Si 36.77(8) . .
Li2 Li1 Si 112.25(18) 3_675 .
C7 N C11 109.1(3) . .
C7 N C6 110.6(2) . .
C11 N C6 110.7(2) . .
C7 N Li1 117.0(2) . .
C11 N Li1 108.1(2) . .
C6 N Li1 101.1(2) . .
C2 C1 Si 126.3(2) . .
C2 C1 Li1 67.13(18) . 12_656
Si C1 Li1 126.40(16) . 12_656
C2 C1 Li1 89.1(2) . .
Si C1 Li1 92.96(14) . .
Li1 C1 Li1 140.6(2) 12_656 .
C2 C1 Li2 73.7(2) . 11_566
Si C1 Li2 151.7(2) . 11_566
Li1 C1 Li2 77.83(17) 12_656 11_566
Li1 C1 Li2 65.10(15) . 11_566
C2 C1 H1 119.9(19) . .
Si C1 H1 113.8(18) . .
Li1 C1 H1 76.2(19) 12_656 .
Li1 C1 H1 90.7(18) . .
Li2 C1 H1 52.6(18) 11_566 .
C3 C2 C1 127.4(3) . .
C3 C2 Li1 68.41(18) . 12_656
C1 C2 Li1 77.1(2) . 12_656
C3 C2 Li2 62.5(2) . 11_566
C1 C2 Li2 73.7(2) . 11_566
Li1 C2 Li2 80.21(18) 12_656 11_566
C3 C2 Li2 54.51(17) . 3_675
C1 C2 Li2 120.6(2) . 3_675
Li1 C2 Li2 118.79(17) 12_656 3_675
Li2 C2 Li2 56.4(2) 11_566 3_675
C3 C2 H2 121.1(17) . .
C1 C2 H2 111.5(17) . .
Li1 C2 H2 131.1(17) 12_656 .
Li2 C2 H2 148.6(17) 11_566 .
Li2 C2 H2 98.5(16) 3_675 .
C2 C3 Li2 142.9(3) . .
C2 C3 Li1 74.60(19) . 12_656
Li2 C3 Li1 78.60(19) . 12_656
C2 C3 Li2 95.0(2) . 3_675
Li2 C3 Li2 98.6(3) . 3_675
Li1 C3 Li2 154.8(3) 12_656 3_675
C2 C3 Li2 84.2(2) . 11_566
Li2 C3 Li2 69.7(2) . 11_566
Li1 C3 Li2 88.4(2) 12_656 11_566
Li2 C3 Li2 67.5(2) 3_675 11_566
C2 C3 H3 109.7(17) . .
Li2 C3 H3 106.8(17) . .
Li1 C3 H3 126.4(18) 12_656 .
Li2 C3 H3 78.6(17) 3_675 .
Li2 C3 H3 144.5(18) 11_566 .
Si C4 H4A 105(3) . .
Si C4 H4B 114(2) . .
H4A C4 H4B 111(3) . .
Si C4 H4C 115(3) . .
H4A C4 H4C 111(3) . .
H4B C4 H4C 102(4) . .
Si C5 H5A 115(3) . .
Si C5 H5B 114(2) . .
H5A C5 H5B 99(4) . .
Si C5 H5C 105(4) . .
H5A C5 H5C 111(4) . .
H5B C5 H5C 113(4) . .
N C6 Si 115.80(18) . .
N C6 Li1 47.40(17) . .
Si C6 Li1 82.68(13) . .
N C6 H6A 105(2) . .
Si C6 H6A 108(2) . .
Li1 C6 H6A 85.7(18) . .
N C6 H6B 109.9(19) . .
Si C6 H6B 111.5(17) . .
Li1 C6 H6B 157.2(19) . .
H6A C6 H6B 105(3) . .
N C7 C8 111.5(3) . .
N C7 H7A 109(2) . .
C8 C7 H7A 106(2) . .
N C7 H7B 99.0(18) . .
C8 C7 H7B 112.8(17) . .
H7A C7 H7B 118(3) . .
C7 C8 C9 111.4(3) . .
C7 C8 H8A 110(2) . .
C9 C8 H8A 112(2) . .
C7 C8 H8B 101.7(15) . .
C9 C8 H8B 112.8(14) . .
H8A C8 H8B 109(2) . .
C10 C9 C8 108.4(4) . .
C10 C9 H9A 110(2) . .
C8 C9 H9A 110(2) . .
C10 C9 H9B 106(2) . .
C8 C9 H9B 111(2) . .
H9A C9 H9B 111(4) . .
C11 C10 C9 110.3(3) . .
C11 C10 H10A 111(2) . .
C9 C10 H10A 109(2) . .
C11 C10 H10B 116(2) . .
C9 C10 H10B 105(2) . .
H10A C10 H10B 106(3) . .
N C11 C10 111.3(3) . .
N C11 H11A 106.5(18) . .
C10 C11 H11A 111.7(18) . .
N C11 H11B 105.6(16) . .
C10 C11 H11B 111.4(18) . .
H11A C11 H11B 110(2) . .

loop_
_geom_bond_atom_site_label_1
_geom_bond_atom_site_label_2
_geom_bond_distance
_geom_bond_site_symmetry_2
Si C1 1.826(3) .
Si C4 1.864(4) .
Si C5 1.873(4) .
Si C6 1.910(3) .
Si Li1 3.165(5) .
Li2 C3 2.110(5) .
Li2 C3 2.245(5) 2_765
Li2 C3 2.262(7) 12_656
Li2 Li2 2.502(9) 12_656
Li2 Li2 2.502(9) 11_566
Li2 C2 2.536(6) 12_656
Li2 C1 2.537(5) 12_656
Li2 Li1 2.707(6) 12_656
Li2 C2 2.746(5) 2_765
Li2 Li1 3.087(7) 2_765
Li2 Li2 3.303(8) 2_765
Li2 Li2 3.303(8) 3_675
Li1 N 2.085(5) .
Li1 C3 2.163(5) 11_566
Li1 C2 2.243(5) 11_566
Li1 C1 2.372(5) 11_566
Li1 C1 2.493(5) .
Li1 Li2 2.707(6) 11_566
Li1 C6 2.779(5) .
Li1 Li2 3.087(7) 3_675
N C7 1.469(4) .
N C11 1.474(4) .
N C6 1.480(4) .
C1 C2 1.424(4) .
C1 Li1 2.372(5) 12_656
C1 Li2 2.537(5) 11_566
C1 H1 0.92(3) .
C2 C3 1.400(4) .
C2 Li1 2.243(5) 12_656
C2 Li2 2.536(6) 11_566
C2 Li2 2.746(5) 3_675
C2 H2 1.00(3) .
C3 Li1 2.163(5) 12_656
C3 Li2 2.245(5) 3_675
C3 Li2 2.262(7) 11_566
C3 H3 0.98(3) .
C4 H4A 0.90(4) .
C4 H4B 0.99(4) .
C4 H4C 0.87(4) .
C5 H5A 0.83(5) .
C5 H5B 0.96(5) .
C5 H5C 0.90(6) .
C6 H6A 0.99(4) .
C6 H6B 0.99(3) .
C7 C8 1.518(5) .
C7 H7A 0.94(4) .
C7 H7B 1.19(4) .
C8 C9 1.528(6) .
C8 H8A 1.00(4) .
C8 H8B 1.00(3) .
C9 C10 1.522(5) .
C9 H9A 0.94(4) .
C9 H9B 0.94(4) .
C10 C11 1.509(5) .
C10 H10A 1.05(4) .
C10 H10B 1.02(4) .
C11 H11A 0.97(3) .
C11 H11B 1.01(3) .
